data_2215328
loop_
_publ_author_name
'Li, Aike'
'Chen, Jianxin'
'Li, Zhongshui '
'Zhang, Wenjie'
'Zhu, Meiping'

_publ_section_title
;
 <i>N</i>-Benzylidene-<i>o</i>-(diphenylphosphino)aniline
;
_journal_coeditor_code AT2389
_journal_issue 10
_journal_name_full 'Acta Crystallographica Section E'
_journal_page_first o4020
_journal_page_last o4020
_journal_paper_doi 10.1107/S1600536807043358
_journal_volume 63
_journal_year 2007
_chemical_formula_iupac 'C25 H20 N P'
_chemical_formula_moiety 'C25 H20 N P'
_chemical_formula_sum 'C25 H20 N P'
_chemical_formula_weight 366.40
_chemical_name_systematic
;
<i>N</i>-Benzylidene-o-(diphenylphosphino)aniline
;
_space_group_IT_number 14
_symmetry_cell_setting monoclinic
_symmetry_space_group_name_Hall '-P 2ybc'
_symmetry_space_group_name_H-M 'P 1 21/c 1'
_atom_sites_solution_hydrogens geom
_atom_sites_solution_primary direct
_atom_sites_solution_secondary difmap
_audit_creation_method SHELXL-97
_cell_angle_alpha 90.00
_cell_angle_beta 98.46(3)
_cell_angle_gamma 90.00
_cell_formula_units_Z 4
_cell_length_a 15.076(3)
_cell_length_b 6.6127(13)
_cell_length_c 20.297(4)
_cell_measurement_reflns_used 4416
_cell_measurement_temperature 293(2)
_cell_measurement_theta_max 27.48
_cell_measurement_theta_min 3.15
_cell_volume 2001.5(7)
_computing_cell_refinement 'TEXSAN (Molecular Structure Corporation, 1998)'
_computing_data_collection 'TEXSAN (Molecular Structure Corporation, 1998)'
_computing_data_reduction 'TEXSAN (Molecular Structure Corporation, 1998)'
_computing_molecular_graphics 'SHELXL97 (Sheldrick, 1997)'
_computing_publication_material 'SHELXL97 (Sheldrick, 1997)'
_computing_structure_refinement 'SHELXL97 (Sheldrick, 1997)'
_computing_structure_solution 'SHELXS97 (Sheldrick, 1997)'
_diffrn_ambient_temperature 293(2)
_diffrn_measured_fraction_theta_full 0.989
_diffrn_measured_fraction_theta_max 0.989
_diffrn_measurement_device_type 'Rigaku Weissenberg IP'
_diffrn_measurement_method 'scintillation counter'
_diffrn_radiation_monochromator graphite
_diffrn_radiation_source 'fine-focus sealed tube'
_diffrn_radiation_type MoK\a
_diffrn_radiation_wavelength 0.71073
_diffrn_reflns_av_R_equivalents 0.0536
_diffrn_reflns_av_sigmaI/netI 0.0477
_diffrn_reflns_limit_h_max 19
_diffrn_reflns_limit_h_min -19
_diffrn_reflns_limit_k_max 7
_diffrn_reflns_limit_k_min -8
_diffrn_reflns_limit_l_max 26
_diffrn_reflns_limit_l_min -26
_diffrn_reflns_number 17296
_diffrn_reflns_theta_full 27.48
_diffrn_reflns_theta_max 27.48
_diffrn_reflns_theta_min 3.15
_diffrn_standards_decay_% 0
_diffrn_standards_number 0
_exptl_absorpt_coefficient_mu 0.146
_exptl_absorpt_correction_T_max 0.984
_exptl_absorpt_correction_T_min 0.979
_exptl_absorpt_correction_type psi-scan
_exptl_absorpt_process_details '(North <i>et al.</i>,  1968)'
_exptl_crystal_colour colourless
_exptl_crystal_density_diffrn 1.216
_exptl_crystal_density_method 'not measured'
_exptl_crystal_description prism
_exptl_crystal_F_000 772
_exptl_crystal_size_max 0.18
_exptl_crystal_size_mid 0.12
_exptl_crystal_size_min 0.11
_refine_diff_density_max 0.208
_refine_diff_density_min -0.213
_refine_ls_extinction_method none
_refine_ls_goodness_of_fit_ref 1.024
_refine_ls_hydrogen_treatment constr
_refine_ls_matrix_type full
_refine_ls_number_parameters 244
_refine_ls_number_reflns 4416
_refine_ls_number_restraints 0
_refine_ls_restrained_S_all 1.024
_refine_ls_R_factor_all 0.0891
_refine_ls_R_factor_gt 0.0473
_refine_ls_shift/su_max 0.015
_refine_ls_shift/su_mean 0.002
_refine_ls_structure_factor_coef Fsqd
_refine_ls_weighting_details 'calc w=1/[\s^2^(Fo^2^)+(0.0897P)^2^+0.0000P] where P=(Fo^2^+2Fc^2^)/3'
_refine_ls_weighting_scheme calc
_refine_ls_wR_factor_gt 0.1325
_refine_ls_wR_factor_ref 0.1633
_reflns_number_gt 2664
_reflns_number_total 4416
_reflns_threshold_expression I>2\s(I)
_cod_data_source_file at2389.cif
_cod_data_source_block I
_cod_original_sg_symbol_H-M 'P 21/c'
_cod_database_code 2215328
_cod_database_fobs_code 2215328

loop_
_symmetry_equiv_pos_as_xyz
'x, y, z'
'-x, y+1/2, -z+1/2'
'-x, -y, -z'
'x, -y-1/2, z-1/2'

loop_
_atom_site_type_symbol
_atom_site_label
_atom_site_fract_x
_atom_site_fract_y
_atom_site_fract_z
_atom_site_U_iso_or_equiv
_atom_site_adp_type
_atom_site_calc_flag
_atom_site_refinement_flags
_atom_site_occupancy
P P1 0.20484(4) 0.75168(8) 0.17396(3) 0.04508(19) Uani d . 1
N N1 0.18326(12) 1.0677(3) 0.27147(9) 0.0464(4) Uani d . 1
C C2 0.10879(14) 1.0673(3) 0.22061(11) 0.0426(5) Uani d . 1
C C1 0.11152(13) 0.9309(3) 0.16779(11) 0.0415(5) Uani d . 1
C C7 0.30187(14) 0.9120(3) 0.16743(11) 0.0474(5) Uani d . 1
C C6 0.03873(15) 0.9284(3) 0.11698(12) 0.0495(5) Uani d . 1
H H6A 0.0399 0.8428 0.0808 0.059 Uiso calc R 1
C C13 0.18483(14) 0.6353(3) 0.09123(11) 0.0460(5) Uani d . 1
C C3 0.03371(15) 1.1869(3) 0.22255(12) 0.0518(6) Uani d . 1
H H3A 0.0318 1.2740 0.2583 0.062 Uiso calc R 1
C C14 0.12690(16) 0.4726(3) 0.08273(13) 0.0556(6) Uani d . 1
H H14A 0.1007 0.4263 0.1186 0.067 Uiso calc R 1
C C4 -0.03791(15) 1.1780(4) 0.17219(13) 0.0563(6) Uani d . 1
H H4A -0.0882 1.2583 0.1739 0.068 Uiso calc R 1
C C8 0.29742(16) 1.1050(4) 0.14107(14) 0.0614(7) Uani d . 1
H H8A 0.2418 1.1607 0.1250 0.074 Uiso calc R 1
C C5 -0.03491(15) 1.0496(4) 0.11909(13) 0.0555(6) Uani d . 1
H H5A -0.0828 1.0449 0.0846 0.067 Uiso calc R 1
C C15 0.10727(18) 0.3773(4) 0.02167(14) 0.0637(7) Uani d . 1
H H15A 0.0674 0.2691 0.0168 0.076 Uiso calc R 1
C C25 0.21333(15) 1.2371(3) 0.29366(12) 0.0506(5) Uani d . 1
H H25A 0.1866 1.3548 0.2752 0.061 Uiso calc R 1
C C19 0.28912(15) 1.2531(4) 0.34766(12) 0.0541(6) Uani d . 1
C C16 0.1455(2) 0.4401(4) -0.03098(15) 0.0702(7) Uani d . 1
H H16A 0.1326 0.3742 -0.0718 0.084 Uiso calc R 1
C C12 0.38576(16) 0.8340(4) 0.19137(14) 0.0639(7) Uani d . 1
H H12A 0.3907 0.7053 0.2100 0.077 Uiso calc R 1
C C18 0.22344(18) 0.6974(4) 0.03667(14) 0.0635(7) Uani d . 1
H H18A 0.2634 0.8055 0.0410 0.076 Uiso calc R 1
C C17 0.2034(2) 0.6011(4) -0.02407(15) 0.0754(8) Uani d . 1
H H17A 0.2292 0.6455 -0.0604 0.090 Uiso calc R 1
C C20 0.34628(19) 1.0935(4) 0.36478(15) 0.0711(8) Uani d . 1
H H20A 0.3392 0.9737 0.3406 0.085 Uiso calc R 1
C C9 0.3737(2) 1.2162(4) 0.13814(16) 0.0745(8) Uani d . 1
H H9A 0.3695 1.3458 0.1202 0.089 Uiso calc R 1
C C10 0.45611(19) 1.1356(5) 0.16167(17) 0.0805(9) Uani d . 1
H H10A 0.5078 1.2108 0.1598 0.097 Uiso calc R 1
C C24 0.30210(18) 1.4321(5) 0.38267(17) 0.0818(9) Uani d . 1
H H24A 0.2654 1.5426 0.3700 0.098 Uiso calc R 1
C C23 0.3692(2) 1.4476(6) 0.4362(2) 0.1007(12) Uani d . 1
H H23A 0.3772 1.5679 0.4601 0.121 Uiso calc R 1
C C11 0.46217(18) 0.9470(6) 0.18761(18) 0.0820(9) Uani d . 1
H H11A 0.5182 0.8925 0.2031 0.098 Uiso calc R 1
C C21 0.4143(2) 1.1115(6) 0.41809(18) 0.0941(11) Uani d . 1
H H21A 0.4537 1.0046 0.4295 0.113 Uiso calc R 1
C C22 0.4237(3) 1.2881(7) 0.45426(18) 0.1019(12) Uani d . 1
H H22A 0.4677 1.2981 0.4914 0.122 Uiso calc R 1

loop_
_atom_site_aniso_label
_atom_site_aniso_U_11
_atom_site_aniso_U_22
_atom_site_aniso_U_33
_atom_site_aniso_U_12
_atom_site_aniso_U_13
_atom_site_aniso_U_23
P1 0.0462(3) 0.0455(3) 0.0424(3) 0.0021(2) 0.0029(2) 0.0013(2)
N1 0.0466(10) 0.0520(10) 0.0405(11) -0.0043(8) 0.0061(8) -0.0059(8)
C2 0.0417(10) 0.0456(11) 0.0410(12) -0.0054(9) 0.0078(9) -0.0008(9)
C1 0.0407(10) 0.0444(11) 0.0398(12) -0.0050(9) 0.0072(9) 0.0006(9)
C7 0.0437(11) 0.0524(12) 0.0447(13) 0.0046(10) 0.0024(10) -0.0068(9)
C6 0.0490(12) 0.0534(12) 0.0449(13) 0.0032(10) 0.0025(10) -0.0059(10)
C13 0.0484(11) 0.0403(11) 0.0485(13) 0.0042(10) 0.0045(10) 0.0001(9)
C3 0.0518(13) 0.0522(12) 0.0528(15) -0.0025(11) 0.0122(11) -0.0100(10)
C14 0.0640(14) 0.0505(12) 0.0506(15) -0.0009(12) 0.0026(11) 0.0040(10)
C4 0.0463(12) 0.0558(13) 0.0670(17) 0.0046(11) 0.0091(11) -0.0031(12)
C8 0.0484(13) 0.0574(14) 0.0785(19) 0.0012(11) 0.0092(12) 0.0069(13)
C5 0.0428(11) 0.0609(14) 0.0593(16) 0.0015(11) -0.0038(11) -0.0020(11)
C15 0.0716(16) 0.0532(13) 0.0629(18) -0.0105(12) -0.0016(14) -0.0071(12)
C25 0.0508(12) 0.0521(12) 0.0485(13) -0.0039(10) 0.0061(10) -0.0041(10)
C19 0.0465(12) 0.0651(14) 0.0509(14) -0.0106(11) 0.0080(10) -0.0114(11)
C16 0.0850(18) 0.0693(16) 0.0551(17) -0.0018(15) 0.0057(15) -0.0158(13)
C12 0.0481(13) 0.0698(15) 0.0704(18) 0.0087(13) -0.0032(12) 0.0001(14)
C18 0.0727(16) 0.0622(15) 0.0589(17) -0.0140(13) 0.0213(13) -0.0094(12)
C17 0.091(2) 0.0811(19) 0.0590(18) -0.0095(16) 0.0285(16) -0.0103(14)
C20 0.0694(16) 0.0737(17) 0.0652(19) -0.0076(14) -0.0066(14) -0.0064(14)
C9 0.0690(17) 0.0669(16) 0.090(2) -0.0141(14) 0.0198(16) 0.0011(15)
C10 0.0553(16) 0.099(2) 0.088(2) -0.0258(17) 0.0118(15) -0.0127(18)
C24 0.0542(15) 0.089(2) 0.100(2) -0.0102(14) 0.0059(15) -0.0431(18)
C23 0.074(2) 0.125(3) 0.100(3) -0.026(2) 0.0045(19) -0.063(2)
C11 0.0425(14) 0.109(2) 0.093(2) 0.0000(15) 0.0021(14) -0.0030(19)
C21 0.078(2) 0.102(2) 0.091(3) -0.0088(18) -0.0257(18) 0.007(2)
C22 0.084(2) 0.146(3) 0.068(2) -0.031(2) -0.0172(18) -0.020(2)

loop_
_atom_type_symbol
_atom_type_description
_atom_type_scat_dispersion_real
_atom_type_scat_dispersion_imag
_atom_type_scat_source
C C 0.0033 0.0016 'International Tables Vol C Tables 4.2.6.8 and 6.1.1.4'
H H 0.0000 0.0000 'International Tables Vol C Tables 4.2.6.8 and 6.1.1.4'
N N 0.0061 0.0033 'International Tables Vol C Tables 4.2.6.8 and 6.1.1.4'
P P 0.1023 0.0942 'International Tables Vol C Tables 4.2.6.8 and 6.1.1.4'

loop_
_geom_angle_atom_site_label_1
_geom_angle_atom_site_label_2
_geom_angle_atom_site_label_3
_geom_angle
_geom_angle_publ_flag
C7 P1 C13 101.71(10) yes
C7 P1 C1 103.59(10) yes
C13 P1 C1 100.85(10) yes
C25 N1 C2 117.86(19) yes
C3 C2 N1 123.0(2) yes
C3 C2 C1 120.2(2) no
N1 C2 C1 116.76(18) yes
C6 C1 C2 117.67(19) no
C6 C1 P1 123.90(16) yes
C2 C1 P1 118.15(16) yes
C8 C7 C12 118.0(2) no
C8 C7 P1 124.76(17) yes
C12 C7 P1 117.25(18) yes
C5 C6 C1 121.5(2) no
C5 C6 H6A 119.3 no
C1 C6 H6A 119.3 no
C14 C13 C18 117.6(2) no
C14 C13 P1 117.25(18) yes
C18 C13 P1 125.15(18) yes
C4 C3 C2 120.7(2) no
C4 C3 H3A 119.7 no
C2 C3 H3A 119.7 no
C15 C14 C13 121.0(2) no
C15 C14 H14A 119.5 no
C13 C14 H14A 119.5 no
C5 C4 C3 119.7(2) no
C5 C4 H4A 120.2 no
C3 C4 H4A 120.2 no
C9 C8 C7 121.2(2) no
C9 C8 H8A 119.4 no
C7 C8 H8A 119.4 no
C4 C5 C6 120.2(2) no
C4 C5 H5A 119.9 no
C6 C5 H5A 119.9 no
C16 C15 C14 120.6(2) no
C16 C15 H15A 119.7 no
C14 C15 H15A 119.7 no
N1 C25 C19 121.9(2) yes
N1 C25 H25A 119.0 no
C19 C25 H25A 119.0 no
C20 C19 C24 119.5(3) no
C20 C19 C25 121.6(2) no
C24 C19 C25 118.9(2) no
C15 C16 C17 119.8(3) no
C15 C16 H16A 120.1 no
C17 C16 H16A 120.1 no
C11 C12 C7 120.3(3) no
C11 C12 H12A 119.9 no
C7 C12 H12A 119.9 no
C17 C18 C13 120.9(2) no
C17 C18 H18A 119.6 no
C13 C18 H18A 119.6 no
C16 C17 C18 120.1(3) no
C16 C17 H17A 119.9 no
C18 C17 H17A 119.9 no
C19 C20 C21 119.8(3) no
C19 C20 H20A 120.1 no
C21 C20 H20A 120.1 no
C10 C9 C8 119.9(3) no
C10 C9 H9A 120.0 no
C8 C9 H9A 120.0 no
C11 C10 C9 120.0(3) no
C11 C10 H10A 120.0 no
C9 C10 H10A 120.0 no
C19 C24 C23 120.2(3) no
C19 C24 H24A 119.9 no
C23 C24 H24A 119.9 no
C22 C23 C24 120.2(3) no
C22 C23 H23A 119.9 no
C24 C23 H23A 119.9 no
C10 C11 C12 120.7(3) no
C10 C11 H11A 119.7 no
C12 C11 H11A 119.7 no
C22 C21 C20 119.8(3) no
C22 C21 H21A 120.1 no
C20 C21 H21A 120.1 no
C23 C22 C21 120.4(3) no
C23 C22 H22A 119.8 no
C21 C22 H22A 119.8 no

loop_
_geom_bond_atom_site_label_1
_geom_bond_atom_site_label_2
_geom_bond_distance
_geom_bond_publ_flag
P1 C7 1.827(2) yes
P1 C13 1.831(2) yes
P1 C1 1.830(2) yes
N1 C25 1.266(3) yes
N1 C2 1.409(3) yes
C2 C3 1.386(3) yes
C2 C1 1.406(3) yes
C1 C6 1.391(3) yes
C7 C8 1.382(3) no
C7 C12 1.386(3) no
C6 C5 1.375(3) yes
C6 H6A 0.9300 no
C13 C14 1.381(3) no
C13 C18 1.387(3) no
C3 C4 1.374(3) yes
C3 H3A 0.9300 no
C14 C15 1.383(3) no
C14 H14A 0.9300 no
C4 C5 1.378(3) yes
C4 H4A 0.9300 no
C8 C9 1.374(4) no
C8 H8A 0.9300 no
C5 H5A 0.9300 no
C15 C16 1.352(4) no
C15 H15A 0.9300 no
C25 C19 1.466(3) yes
C25 H25A 0.9300 no
C19 C20 1.375(4) no
C19 C24 1.379(3) no
C16 C17 1.370(4) no
C16 H16A 0.9300 no
C12 C11 1.384(4) no
C12 H12A 0.9300 no
C18 C17 1.381(4) no
C18 H18A 0.9300 no
C17 H17A 0.9300 no
C20 C21 1.382(4) no
C20 H20A 0.9300 no
C9 C10 1.371(4) no
C9 H9A 0.9300 no
C10 C11 1.352(4) no
C10 H10A 0.9300 no
C24 C23 1.375(4) no
C24 H24A 0.9300 no
C23 C22 1.353(5) no
C23 H23A 0.9300 no
C11 H11A 0.9300 no
C21 C22 1.376(5) no
C21 H21A 0.9300 no
C22 H22A 0.9300 no

loop_
_geom_torsion_atom_site_label_1
_geom_torsion_atom_site_label_2
_geom_torsion_atom_site_label_3
_geom_torsion_atom_site_label_4
_geom_torsion
_geom_torsion_publ_flag
C25 N1 C2 C3 -45.7(3) no
C25 N1 C2 C1 137.2(2) no
C3 C2 C1 C6 3.0(3) no
N1 C2 C1 C6 -179.87(19) no
C3 C2 C1 P1 -171.27(16) no
N1 C2 C1 P1 5.9(2) no
C7 P1 C1 C6 117.68(19) no
C13 P1 C1 C6 12.7(2) no
C7 P1 C1 C2 -68.48(18) no
C13 P1 C1 C2 -173.49(16) no
C13 P1 C7 C8 84.7(2) no
C1 P1 C7 C8 -19.7(2) no
C13 P1 C7 C12 -96.0(2) no
C1 P1 C7 C12 159.66(19) no
C2 C1 C6 C5 -2.2(3) no
P1 C1 C6 C5 171.66(18) no
C7 P1 C13 C14 167.16(17) no
C1 P1 C13 C14 -86.34(18) no
C7 P1 C13 C18 -12.6(2) no
C1 P1 C13 C18 93.9(2) no
N1 C2 C3 C4 -178.8(2) no
C1 C2 C3 C4 -1.8(3) no
C18 C13 C14 C15 -0.9(4) no
P1 C13 C14 C15 179.26(19) no
C2 C3 C4 C5 -0.3(4) no
C12 C7 C8 C9 0.5(4) no
P1 C7 C8 C9 179.8(2) no
C3 C4 C5 C6 1.1(4) no
C1 C6 C5 C4 0.2(4) no
C13 C14 C15 C16 0.9(4) no
C2 N1 C25 C19 178.46(19) no
N1 C25 C19 C20 17.8(4) no
N1 C25 C19 C24 -161.1(3) no
C14 C15 C16 C17 -0.8(4) no
C8 C7 C12 C11 -1.0(4) no
P1 C7 C12 C11 179.6(2) no
C14 C13 C18 C17 0.9(4) no
P1 C13 C18 C17 -179.3(2) no
C15 C16 C17 C18 0.8(5) no
C13 C18 C17 C16 -0.8(4) no
C24 C19 C20 C21 2.0(4) no
C25 C19 C20 C21 -176.9(3) no
C7 C8 C9 C10 0.0(5) no
C8 C9 C10 C11 0.1(5) no
C20 C19 C24 C23 -2.9(5) no
C25 C19 C24 C23 176.0(3) no
C19 C24 C23 C22 0.9(6) no
C9 C10 C11 C12 -0.7(5) no
C7 C12 C11 C10 1.1(5) no
C19 C20 C21 C22 0.9(5) no
C24 C23 C22 C21 2.1(6) no
C20 C21 C22 C23 -3.0(6) no

loop_
_cod_related_entry_id
_cod_related_entry_database
_cod_related_entry_code
1 ChemSpider 30655325
